data_1508334
loop_
_publ_author_name
'Wang, Lu'
'Shao, Yushang'
'Liu, Yuanhong'

_publ_section_title
;
 Nucleophilic addition of grignard reagents to 3-acylindoles:
 stereoselective synthesis of highly substituted indoline scaffolds.
;
_journal_issue 15
_journal_name_full 'Organic letters'
_journal_page_first 3978
_journal_page_last 3981
_journal_paper_doi 10.1021/ol301750b
_journal_volume 14
_journal_year 2012
_chemical_absolute_configuration ad
_chemical_formula_sum 'C23 H18 N2 O'
_chemical_formula_weight 338.39
_chemical_name_systematic
; 
 ? 
;
_space_group_IT_number 4
_symmetry_cell_setting monoclinic
_symmetry_space_group_name_Hall 'P 2yb'
_symmetry_space_group_name_H-M 'P 1 21 1'
_atom_sites_solution_hydrogens geom
_atom_sites_solution_primary direct
_atom_sites_solution_secondary difmap
_audit_creation_method SHELXL-97
_cell_angle_alpha 90.00
_cell_angle_beta 105.373(11)
_cell_angle_gamma 90.00
_cell_formula_units_Z 2
_cell_length_a 11.435(6)
_cell_length_b 6.330(4)
_cell_length_c 12.887(7)
_cell_measurement_reflns_used 1419
_cell_measurement_temperature 293(2)
_cell_measurement_theta_max 43.841
_cell_measurement_theta_min 5.552
_cell_volume 899.4(9)
_computing_cell_refinement 'Bruker SMART'
_computing_data_collection 'Bruker SMART'
_computing_data_reduction 'Bruker SHELXTL'
_computing_molecular_graphics 'Bruker SHELXTL'
_computing_publication_material 'Bruker SHELXTL'
_computing_structure_refinement 'SHELXL-97 (Sheldrick, 1997)'
_computing_structure_solution 'SHELXS-97 (Sheldrick, 1990)'
_diffrn_ambient_temperature 293(2)
_diffrn_measured_fraction_theta_full 0.998
_diffrn_measured_fraction_theta_max 0.998
_diffrn_measurement_device_type 'CCD area detector'
_diffrn_measurement_method 'phi and omega scans'
_diffrn_radiation_monochromator graphite
_diffrn_radiation_source 'fine-focus sealed tube'
_diffrn_radiation_type MoK\a
_diffrn_radiation_wavelength 0.71073
_diffrn_reflns_av_R_equivalents 0.0806
_diffrn_reflns_av_sigmaI/netI 0.0936
_diffrn_reflns_limit_h_max 13
_diffrn_reflns_limit_h_min -13
_diffrn_reflns_limit_k_max 7
_diffrn_reflns_limit_k_min -7
_diffrn_reflns_limit_l_max 14
_diffrn_reflns_limit_l_min -15
_diffrn_reflns_number 5076
_diffrn_reflns_theta_full 25.50
_diffrn_reflns_theta_max 25.50
_diffrn_reflns_theta_min 1.64
_exptl_absorpt_coefficient_mu 0.077
_exptl_absorpt_correction_T_max 1.00000
_exptl_absorpt_correction_T_min 0.01543
_exptl_absorpt_correction_type empirical
_exptl_absorpt_process_details sadabs
_exptl_crystal_colour colorless
_exptl_crystal_density_diffrn 1.250
_exptl_crystal_density_method 'not measured'
_exptl_crystal_description prismatic
_exptl_crystal_F_000 356
_exptl_crystal_size_max 0.321
_exptl_crystal_size_mid 0.165
_exptl_crystal_size_min 0.123
_refine_diff_density_max 0.218
_refine_diff_density_min -0.209
_refine_diff_density_rms 0.057
_refine_ls_abs_structure_details 'Flack H D (1983), Acta Cryst. A39, 876-881'
_refine_ls_abs_structure_Flack -2(3)
_refine_ls_extinction_coef 0.012(4)
_refine_ls_extinction_expression Fc^*^=kFc[1+0.001xFc^2^\l^3^/sin(2\q)]^-1/4^
_refine_ls_extinction_method SHELXL
_refine_ls_goodness_of_fit_ref 0.993
_refine_ls_hydrogen_treatment constr
_refine_ls_matrix_type full
_refine_ls_number_parameters 237
_refine_ls_number_reflns 3162
_refine_ls_number_restraints 1
_refine_ls_restrained_S_all 0.992
_refine_ls_R_factor_all 0.0791
_refine_ls_R_factor_gt 0.0643
_refine_ls_shift/su_max 0.000
_refine_ls_shift/su_mean 0.000
_refine_ls_structure_factor_coef Fsqd
_refine_ls_weighting_details 'calc w=1/[\s^2^(Fo^2^)+(0.0852P)^2^+0.0000P] where P=(Fo^2^+2Fc^2^)/3'
_refine_ls_weighting_scheme calc
_refine_ls_wR_factor_gt 0.1511
_refine_ls_wR_factor_ref 0.1614
_reflns_number_gt 2495
_reflns_number_total 3162
_reflns_threshold_expression >2sigma(I)
_cod_data_source_file ol301750b_si_004.cif
_cod_data_source_block cd212275
_cod_depositor_comments
;
The following automatic conversions were performed:

'_symmetry_cell_setting' value 'Monoclinic' changed to 'monoclinic'
according to /home/saulius/struct/CIF-dictionaries/cif_core.dic
dictionary named 'cif_core.dic' version 2.4.2 from 2011-04-26.

Automatic conversion script
Id: cif_fix_values 1891 2012-01-12 08:04:46Z andrius 
;
_cod_original_sg_symbol_H-M P2(1)
_cod_database_code 1508334

loop_
_symmetry_equiv_pos_as_xyz
'x, y, z'
'-x, y+1/2, -z'

loop_
_atom_site_label
_atom_site_type_symbol
_atom_site_fract_x
_atom_site_fract_y
_atom_site_fract_z
_atom_site_U_iso_or_equiv
_atom_site_adp_type
_atom_site_occupancy
_atom_site_symmetry_multiplicity
_atom_site_calc_flag
_atom_site_refinement_flags
N1 N 0.5134(2) 0.0257(5) 0.8179(2) 0.0541(7) Uani 1 1 d .
N2 N 0.3307(3) 0.9333(6) 0.5430(3) 0.0701(9) Uani 1 1 d .
O1 O 0.7880(2) 0.4104(4) 0.74120(18) 0.0558(6) Uani 1 1 d .
C1 C 0.6356(3) 0.1370(5) 0.7035(2) 0.0434(7) Uani 1 1 d .
H1 H 0.6091 0.0539 0.6372 0.052 Uiso 1 1 calc R
C2 C 0.6352(3) -0.0144(5) 0.8020(2) 0.0465(7) Uani 1 1 d .
H2 H 0.6397 -0.1615 0.7796 0.056 Uiso 1 1 calc R
C3 C 0.4653(3) 0.2150(5) 0.7729(2) 0.0453(8) Uani 1 1 d .
C4 C 0.5355(3) 0.2966(5) 0.7050(2) 0.0427(7) Uani 1 1 d .
C5 C 0.5002(3) 0.4795(5) 0.6466(2) 0.0446(7) Uani 1 1 d .
H5 H 0.5458 0.5312 0.6021 0.053 Uiso 1 1 calc R
C6 C 0.3945(3) 0.5883(6) 0.6545(2) 0.0477(8) Uani 1 1 d .
C7 C 0.3266(3) 0.5081(6) 0.7234(2) 0.0543(8) Uani 1 1 d .
H7 H 0.2576 0.5797 0.7290 0.065 Uiso 1 1 calc R
C8 C 0.3618(3) 0.3241(6) 0.7827(2) 0.0555(9) Uani 1 1 d .
H8 H 0.3172 0.2740 0.8283 0.067 Uiso 1 1 calc R
C9 C 0.3575(3) 0.7803(6) 0.5937(3) 0.0538(8) Uani 1 1 d .
C10 C 0.7614(3) 0.2294(5) 0.7080(2) 0.0430(7) Uani 1 1 d .
C11 C 0.8516(3) 0.0896(5) 0.6727(2) 0.0424(7) Uani 1 1 d .
C12 C 0.9690(3) 0.1657(6) 0.6818(2) 0.0528(8) Uani 1 1 d .
H12 H 0.9903 0.2995 0.7104 0.063 Uiso 1 1 calc R
C13 C 1.0540(3) 0.0450(6) 0.6489(3) 0.0605(10) Uani 1 1 d .
H13 H 1.1319 0.0970 0.6563 0.073 Uiso 1 1 calc R
C14 C 1.0219(3) -0.1562(6) 0.6044(3) 0.0593(10) Uani 1 1 d .
H14 H 1.0781 -0.2365 0.5810 0.071 Uiso 1 1 calc R
C15 C 0.9075(3) -0.2345(6) 0.5953(3) 0.0584(9) Uani 1 1 d .
H15 H 0.8868 -0.3682 0.5662 0.070 Uiso 1 1 calc R
C16 C 0.8220(3) -0.1149(5) 0.6293(3) 0.0525(8) Uani 1 1 d .
H16 H 0.7451 -0.1699 0.6234 0.063 Uiso 1 1 calc R
C17 C 0.7360(3) 0.0257(5) 0.9053(2) 0.0446(7) Uani 1 1 d .
C18 C 0.8205(3) -0.1328(6) 0.9477(3) 0.0566(9) Uani 1 1 d .
H18 H 0.8168 -0.2611 0.9118 0.068 Uiso 1 1 calc R
C19 C 0.9105(3) -0.0999(7) 1.0436(3) 0.0657(10) Uani 1 1 d .
H19 H 0.9667 -0.2059 1.0706 0.079 Uiso 1 1 calc R
C20 C 0.9167(3) 0.0903(7) 1.0989(3) 0.0619(10) Uani 1 1 d .
H20 H 0.9758 0.1105 1.1633 0.074 Uiso 1 1 calc R
C21 C 0.8338(3) 0.2507(6) 1.0573(2) 0.0572(9) Uani 1 1 d .
H21 H 0.8384 0.3791 1.0933 0.069 Uiso 1 1 calc R
C22 C 0.7437(3) 0.2181(5) 0.9614(2) 0.0511(8) Uani 1 1 d .
H22 H 0.6881 0.3249 0.9344 0.061 Uiso 1 1 calc R
C23 C 0.4742(3) -0.0837(7) 0.9031(3) 0.0668(10) Uani 1 1 d .
H23A H 0.3883 -0.0664 0.8915 0.100 Uiso 1 1 calc R
H23B H 0.5156 -0.0251 0.9717 0.100 Uiso 1 1 calc R
H23C H 0.4930 -0.2314 0.9019 0.100 Uiso 1 1 calc R

loop_
_atom_site_aniso_label
_atom_site_aniso_U_11
_atom_site_aniso_U_22
_atom_site_aniso_U_33
_atom_site_aniso_U_23
_atom_site_aniso_U_13
_atom_site_aniso_U_12
N1 0.0373(14) 0.070(2) 0.0534(14) 0.0111(14) 0.0099(11) -0.0101(14)
N2 0.059(2) 0.081(2) 0.0686(19) 0.0125(18) 0.0139(15) 0.0143(18)
O1 0.0490(14) 0.0503(13) 0.0692(14) -0.0103(11) 0.0175(11) -0.0069(11)
C1 0.0389(16) 0.0511(18) 0.0397(14) -0.0042(13) 0.0098(12) -0.0023(14)
C2 0.0460(18) 0.0437(17) 0.0488(16) -0.0026(14) 0.0111(13) -0.0040(15)
C3 0.0311(16) 0.062(2) 0.0417(15) -0.0025(14) 0.0071(12) -0.0092(15)
C4 0.0326(15) 0.0550(19) 0.0401(14) -0.0038(13) 0.0090(11) -0.0047(14)
C5 0.0381(16) 0.0580(18) 0.0379(14) -0.0025(13) 0.0107(12) -0.0026(15)
C6 0.0362(16) 0.059(2) 0.0461(15) -0.0047(15) 0.0080(13) -0.0003(15)
C7 0.0325(16) 0.079(2) 0.0513(17) -0.0045(17) 0.0107(13) 0.0040(17)
C8 0.0387(17) 0.085(3) 0.0455(16) -0.0029(17) 0.0150(13) -0.0106(19)
C9 0.0383(18) 0.073(3) 0.0492(17) -0.0034(18) 0.0091(13) 0.0027(18)
C10 0.0393(17) 0.0488(18) 0.0394(14) -0.0005(14) 0.0076(12) -0.0024(15)
C11 0.0371(16) 0.0507(17) 0.0371(14) 0.0044(13) 0.0056(11) 0.0005(15)
C12 0.0395(18) 0.070(2) 0.0487(16) -0.0059(15) 0.0108(13) -0.0108(16)
C13 0.0397(18) 0.080(3) 0.061(2) -0.0058(18) 0.0113(15) -0.0082(19)
C14 0.0430(19) 0.076(3) 0.0593(19) 0.0001(17) 0.0140(15) 0.0120(18)
C15 0.052(2) 0.054(2) 0.073(2) -0.0056(17) 0.0220(16) 0.0040(17)
C16 0.0391(18) 0.054(2) 0.067(2) -0.0021(16) 0.0181(15) -0.0050(16)
C17 0.0384(16) 0.0504(19) 0.0472(16) 0.0034(14) 0.0153(12) 0.0017(14)
C18 0.058(2) 0.056(2) 0.0568(18) 0.0042(16) 0.0174(16) 0.0117(18)
C19 0.055(2) 0.084(3) 0.058(2) 0.018(2) 0.0145(17) 0.020(2)
C20 0.0405(19) 0.095(3) 0.0480(17) 0.0078(19) 0.0080(14) -0.005(2)
C21 0.050(2) 0.071(2) 0.0509(17) -0.0061(17) 0.0149(15) -0.0069(19)
C22 0.0441(18) 0.0545(19) 0.0528(17) -0.0029(15) 0.0099(14) 0.0060(16)
C23 0.066(2) 0.077(3) 0.059(2) 0.0122(18) 0.0194(17) -0.016(2)

loop_
_atom_type_symbol
_atom_type_description
_atom_type_scat_dispersion_real
_atom_type_scat_dispersion_imag
_atom_type_scat_source
C C 0.0033 0.0016 'International Tables Vol C Tables 4.2.6.8 and 6.1.1.4'
H H 0.0000 0.0000 'International Tables Vol C Tables 4.2.6.8 and 6.1.1.4'
N N 0.0061 0.0033 'International Tables Vol C Tables 4.2.6.8 and 6.1.1.4'
O O 0.0106 0.0060 'International Tables Vol C Tables 4.2.6.8 and 6.1.1.4'

loop_
_geom_angle_atom_site_label_1
_geom_angle_atom_site_label_2
_geom_angle_atom_site_label_3
_geom_angle
C3 N1 C23 123.9(3)
C3 N1 C2 112.0(2)
C23 N1 C2 120.5(3)
C4 C1 C10 116.3(3)
C4 C1 C2 103.1(2)
C10 C1 C2 113.5(2)
C4 C1 H1 107.8
C10 C1 H1 107.8
C2 C1 H1 107.8
N1 C2 C17 111.6(2)
N1 C2 C1 102.0(2)
C17 C2 C1 115.7(2)
N1 C2 H2 109.1
C17 C2 H2 109.1
C1 C2 H2 109.1
N1 C3 C8 129.9(3)
N1 C3 C4 110.1(3)
C8 C3 C4 120.0(3)
C5 C4 C3 120.3(3)
C5 C4 C1 131.1(2)
C3 C4 C1 108.2(3)
C4 C5 C6 119.9(3)
C4 C5 H5 120.0
C6 C5 H5 120.0
C7 C6 C5 119.3(3)
C7 C6 C9 120.6(3)
C5 C6 C9 120.1(3)
C8 C7 C6 121.1(3)
C8 C7 H7 119.5
C6 C7 H7 119.5
C7 C8 C3 119.3(3)
C7 C8 H8 120.3
C3 C8 H8 120.3
N2 C9 C6 177.7(3)
O1 C10 C11 121.4(3)
O1 C10 C1 120.5(3)
C11 C10 C1 118.0(3)
C12 C11 C16 118.1(3)
C12 C11 C10 119.1(3)
C16 C11 C10 122.8(3)
C13 C12 C11 121.2(3)
C13 C12 H12 119.4
C11 C12 H12 119.4
C12 C13 C14 119.7(3)
C12 C13 H13 120.2
C14 C13 H13 120.2
C15 C14 C13 120.1(3)
C15 C14 H14 119.9
C13 C14 H14 119.9
C14 C15 C16 120.5(3)
C14 C15 H15 119.8
C16 C15 H15 119.8
C15 C16 C11 120.5(3)
C15 C16 H16 119.8
C11 C16 H16 119.8
C18 C17 C22 118.5(3)
C18 C17 C2 120.2(3)
C22 C17 C2 121.3(3)
C19 C18 C17 120.6(3)
C19 C18 H18 119.7
C17 C18 H18 119.7
C20 C19 C18 120.5(3)
C20 C19 H19 119.8
C18 C19 H19 119.8
C19 C20 C21 119.7(3)
C19 C20 H20 120.1
C21 C20 H20 120.1
C20 C21 C22 119.9(3)
C20 C21 H21 120.1
C22 C21 H21 120.1
C21 C22 C17 120.9(3)
C21 C22 H22 119.6
C17 C22 H22 119.6
N1 C23 H23A 109.5
N1 C23 H23B 109.5
H23A C23 H23B 109.5
N1 C23 H23C 109.5
H23A C23 H23C 109.5
H23B C23 H23C 109.5

loop_
_geom_bond_atom_site_label_1
_geom_bond_atom_site_label_2
_geom_bond_distance
N1 C3 1.380(4)
N1 C23 1.466(4)
N1 C2 1.483(4)
N2 C9 1.163(5)
O1 C10 1.233(4)
C1 C4 1.530(4)
C1 C10 1.540(4)
C1 C2 1.591(4)
C1 H1 0.9800
C2 C17 1.534(4)
C2 H2 0.9800
C3 C8 1.404(4)
C3 C4 1.431(4)
C4 C5 1.382(4)
C5 C6 1.419(4)
C5 H5 0.9300
C6 C7 1.418(4)
C6 C9 1.447(5)
C7 C8 1.392(5)
C7 H7 0.9300
C8 H8 0.9300
C10 C11 1.517(4)
C11 C12 1.402(4)
C11 C16 1.415(4)
C12 C13 1.388(5)
C12 H12 0.9300
C13 C14 1.405(5)
C13 H13 0.9300
C14 C15 1.375(5)
C14 H14 0.9300
C15 C16 1.396(4)
C15 H15 0.9300
C16 H16 0.9300
C17 C18 1.400(4)
C17 C22 1.407(4)
C18 C19 1.398(5)
C18 H18 0.9300
C19 C20 1.392(6)
C19 H19 0.9300
C20 C21 1.396(5)
C20 H20 0.9300
C21 C22 1.398(5)
C21 H21 0.9300
C22 H22 0.9300
C23 H23A 0.9600
C23 H23B 0.9600
C23 H23C 0.9600

loop_
_geom_torsion_atom_site_label_1
_geom_torsion_atom_site_label_2
_geom_torsion_atom_site_label_3
_geom_torsion_atom_site_label_4
_geom_torsion
C3 N1 C2 C17 103.9(3)
C23 N1 C2 C17 -55.7(4)
C3 N1 C2 C1 -20.2(3)
C23 N1 C2 C1 -179.8(3)
C4 C1 C2 N1 19.9(3)
C10 C1 C2 N1 146.7(2)
C4 C1 C2 C17 -101.4(3)
C10 C1 C2 C17 25.3(3)
C23 N1 C3 C8 -11.3(5)
C2 N1 C3 C8 -170.1(3)
C23 N1 C3 C4 170.7(3)
C2 N1 C3 C4 11.9(3)
N1 C3 C4 C5 176.4(2)
C8 C3 C4 C5 -1.8(4)
N1 C3 C4 C1 2.6(3)
C8 C3 C4 C1 -175.6(3)
C10 C1 C4 C5 47.7(4)
C2 C1 C4 C5 172.6(3)
C10 C1 C4 C3 -139.3(3)
C2 C1 C4 C3 -14.4(3)
C3 C4 C5 C6 0.6(4)
C1 C4 C5 C6 172.8(3)
C4 C5 C6 C7 0.5(4)
C4 C5 C6 C9 179.8(3)
C5 C6 C7 C8 -0.4(4)
C9 C6 C7 C8 -179.7(3)
C6 C7 C8 C3 -0.8(4)
N1 C3 C8 C7 -175.9(3)
C4 C3 C8 C7 1.9(4)
C7 C6 C9 N2 -172(9)
C5 C6 C9 N2 9(9)
C4 C1 C10 O1 19.8(4)
C2 C1 C10 O1 -99.7(3)
C4 C1 C10 C11 -161.5(2)
C2 C1 C10 C11 79.0(3)
O1 C10 C11 C12 2.3(4)
C1 C10 C11 C12 -176.4(3)
O1 C10 C11 C16 -176.8(3)
C1 C10 C11 C16 4.5(4)
C16 C11 C12 C13 0.3(4)
C10 C11 C12 C13 -178.9(3)
C11 C12 C13 C14 0.8(5)
C12 C13 C14 C15 -1.2(5)
C13 C14 C15 C16 0.5(5)
C14 C15 C16 C11 0.6(5)
C12 C11 C16 C15 -1.0(4)
C10 C11 C16 C15 178.2(3)
N1 C2 C17 C18 124.9(3)
C1 C2 C17 C18 -119.0(3)
N1 C2 C17 C22 -53.0(4)
C1 C2 C17 C22 63.0(4)
C22 C17 C18 C19 -0.1(5)
C2 C17 C18 C19 -178.1(3)
C17 C18 C19 C20 0.6(5)
C18 C19 C20 C21 -1.2(5)
C19 C20 C21 C22 1.2(5)
C20 C21 C22 C17 -0.7(5)
C18 C17 C22 C21 0.1(5)
C2 C17 C22 C21 178.1(3)

loop_
_cod_related_entry_id
_cod_related_entry_code
_cod_related_entry_database
1 30651985 ChemSpider
